data_4511329
loop_
_publ_author_name
'Zhao, Xia-Xia'
'Ma, Jian-Ping'
'Dong, Yu-Bin'
'Huang, Ru-Qi'
'Lai, Tianshu'

_publ_section_title
;
 Construction of Metal&#x2212;Organic Frameworks (M = Cd(II), Co(II),
 Zn(II), and Cu(II)) Based on Semirigid Oxadiazole Bridging Ligands by
 Solution and Hydrothermal Reactions
;
_journal_issue 6
_journal_name_full 'Crystal Growth &amp; Design'
_journal_page_first 1058
_journal_paper_doi 10.1021/cg060583+
_journal_volume 7
_journal_year 2007
_chemical_formula_sum 'C10 H9 N3 O2'
_chemical_formula_weight 203.20
_chemical_name_systematic
; 
 ? 
;
_space_group_IT_number 4
_symmetry_cell_setting monoclinic
_symmetry_space_group_name_Hall 'P 2yb'
_symmetry_space_group_name_H-M 'P 1 21 1'
_atom_sites_solution_hydrogens geom
_atom_sites_solution_primary direct
_atom_sites_solution_secondary difmap
_audit_creation_method SHELXL-97
_cell_angle_alpha 90.00
_cell_angle_beta 94.720(9)
_cell_angle_gamma 90.00
_cell_formula_units_Z 2
_cell_length_a 4.315(3)
_cell_length_b 19.046(11)
_cell_length_c 5.830(3)
_cell_measurement_temperature 298(2)
_cell_volume 477.5(5)
_computing_cell_refinement 'Bruker SMART'
_computing_data_collection 'Bruker SMART'
_computing_data_reduction 'Bruker SAINT'
_computing_molecular_graphics 'Bruker SHELXTL'
_computing_publication_material 'Bruker SHELXTL'
_computing_structure_refinement 'SHELXL-97 (Sheldrick, 1997)'
_computing_structure_solution 'SHELXS-97 (Sheldrick, 1990)'
_diffrn_ambient_temperature 298(2)
_diffrn_measured_fraction_theta_full 0.999
_diffrn_measured_fraction_theta_max 0.999
_diffrn_measurement_device_type 'CCD area detector'
_diffrn_measurement_method 'phi and omega scans'
_diffrn_radiation_monochromator graphite
_diffrn_radiation_source 'fine-focus sealed tube'
_diffrn_radiation_type MoK\a
_diffrn_radiation_wavelength 0.71073
_diffrn_reflns_av_R_equivalents 0.0236
_diffrn_reflns_av_sigmaI/netI 0.0464
_diffrn_reflns_limit_h_max 5
_diffrn_reflns_limit_h_min -5
_diffrn_reflns_limit_k_max 22
_diffrn_reflns_limit_k_min -23
_diffrn_reflns_limit_l_max 7
_diffrn_reflns_limit_l_min -3
_diffrn_reflns_number 2538
_diffrn_reflns_theta_full 25.50
_diffrn_reflns_theta_max 25.50
_diffrn_reflns_theta_min 2.14
_exptl_absorpt_coefficient_mu 0.102
_exptl_absorpt_correction_type none
_exptl_crystal_colour colourless
_exptl_crystal_density_diffrn 1.413
_exptl_crystal_density_method 'not measured'
_exptl_crystal_description block
_exptl_crystal_F_000 212
_exptl_crystal_size_max 0.38
_exptl_crystal_size_mid 0.25
_exptl_crystal_size_min 0.15
_refine_diff_density_max 0.169
_refine_diff_density_min -0.179
_refine_diff_density_rms 0.045
_refine_ls_abs_structure_details 'Flack H D (1983), Acta Cryst. A39, 876-881'
_refine_ls_abs_structure_Flack 2(3)
_refine_ls_extinction_method none
_refine_ls_goodness_of_fit_ref 0.997
_refine_ls_hydrogen_treatment constr
_refine_ls_matrix_type full
_refine_ls_number_parameters 137
_refine_ls_number_reflns 1715
_refine_ls_number_restraints 1
_refine_ls_restrained_S_all 0.997
_refine_ls_R_factor_all 0.0755
_refine_ls_R_factor_gt 0.0598
_refine_ls_shift/su_max 0.000
_refine_ls_shift/su_mean 0.000
_refine_ls_structure_factor_coef Fsqd
_refine_ls_weighting_details 'calc w=1/[\s^2^(Fo^2^)+(0.0956P)^2^+0.0000P] where P=(Fo^2^+2Fc^2^)/3'
_refine_ls_weighting_scheme calc
_refine_ls_wR_factor_gt 0.1444
_refine_ls_wR_factor_ref 0.1530
_reflns_number_gt 1368
_reflns_number_total 1715
_reflns_threshold_expression >2sigma(I)
_cod_data_source_file cg060583%2Bsi20060901_024314.cif
_cod_data_source_block L2
_cod_depositor_comments
;
The following automatic conversions were performed:

'_symmetry_cell_setting' value 'Monoclinic' changed to 'monoclinic'
according to
/usr/data/users/saulius/automatic-downloads/retrospective/ACS/lib/dictionaries/cif_core.dic
dictionary named 'cif_core.dic' version 2.4.2 from 2011-04-26.

Automatic conversion script
Id: cif_fix_values 2281 2013-09-26 08:29:07Z andrius 
;
_cod_original_sg_symbol_H-M P2(1)
_cod_database_code 4511329

loop_
_symmetry_equiv_pos_as_xyz
'x, y, z'
'-x, y+1/2, -z'

loop_
_atom_site_label
_atom_site_type_symbol
_atom_site_fract_x
_atom_site_fract_y
_atom_site_fract_z
_atom_site_U_iso_or_equiv
_atom_site_adp_type
_atom_site_occupancy
_atom_site_symmetry_multiplicity
_atom_site_calc_flag
_atom_site_refinement_flags
N1 N -0.1506(7) 0.52611(14) 0.6304(5) 0.0435(7) Uani 1 1 d .
N2 N -0.0239(8) 0.52104(17) 0.4271(5) 0.0546(9) Uani 1 1 d .
N3 N 0.1113(8) 0.42945(16) 0.6503(6) 0.0584(9) Uani 1 1 d .
C1 C 0.4262(9) 0.82350(19) 0.9983(7) 0.0466(9) Uani 1 1 d .
C2 C 0.2361(8) 0.76147(17) 0.9186(6) 0.0402(8) Uani 1 1 d .
C3 C 0.2000(9) 0.70437(17) 1.0602(6) 0.0468(9) Uani 1 1 d .
H3 H 0.3002 0.7037 1.2077 0.056 Uiso 1 1 calc R
C4 C 0.0175(9) 0.64872(17) 0.9848(7) 0.0466(9) Uani 1 1 d .
H4 H -0.0062 0.6108 1.0823 0.056 Uiso 1 1 calc R
C5 C -0.1307(8) 0.64827(17) 0.7671(6) 0.0440(8) Uani 1 1 d .
C6 C -0.0936(9) 0.7051(2) 0.6261(6) 0.0502(9) Uani 1 1 d .
H6 H -0.1928 0.7054 0.4783 0.060 Uiso 1 1 calc R
C7 C 0.0880(9) 0.76152(18) 0.6999(6) 0.0485(9) Uani 1 1 d .
H7 H 0.1105 0.7995 0.6024 0.058 Uiso 1 1 calc R
C8 C -0.3314(9) 0.58764(19) 0.6862(8) 0.0571(11) Uani 1 1 d .
H8A H -0.4660 0.5753 0.8053 0.069 Uiso 1 1 calc R
H8B H -0.4625 0.6017 0.5508 0.069 Uiso 1 1 calc R
C9 C -0.0661(11) 0.47175(18) 0.7594(7) 0.0577(11) Uani 1 1 d .
H9 H -0.1240 0.4643 0.9077 0.069 Uiso 1 1 calc R
C10 C 0.1278(10) 0.4619(2) 0.4464(7) 0.0582(10) Uani 1 1 d .
H10 H 0.2380 0.4437 0.3294 0.070 Uiso 1 1 calc R
O1 O 0.5659(8) 0.81545(13) 1.2024(5) 0.0654(8) Uani 1 1 d .
H1 H 0.6661 0.8509 1.2385 0.098 Uiso 1 1 calc R
O2 O 0.4444(8) 0.87544(14) 0.8844(5) 0.0670(9) Uani 1 1 d .

loop_
_atom_site_aniso_label
_atom_site_aniso_U_11
_atom_site_aniso_U_22
_atom_site_aniso_U_33
_atom_site_aniso_U_23
_atom_site_aniso_U_13
_atom_site_aniso_U_12
N1 0.0464(17) 0.0338(15) 0.0506(18) -0.0043(14) 0.0064(13) -0.0013(13)
N2 0.069(2) 0.0417(17) 0.054(2) 0.0019(15) 0.0094(17) 0.0024(17)
N3 0.074(2) 0.0323(16) 0.067(2) -0.0013(16) -0.0094(17) 0.0048(16)
C1 0.058(2) 0.0372(19) 0.047(2) 0.0012(17) 0.0154(18) 0.0044(17)
C2 0.0479(19) 0.0310(16) 0.0427(19) -0.0028(15) 0.0089(15) 0.0026(15)
C3 0.064(2) 0.0384(19) 0.0379(19) 0.0011(16) 0.0028(17) 0.0028(18)
C4 0.061(2) 0.0294(17) 0.049(2) 0.0070(16) 0.0061(16) 0.0008(17)
C5 0.0415(19) 0.0367(18) 0.054(2) -0.0063(17) 0.0044(16) 0.0077(15)
C6 0.059(2) 0.047(2) 0.044(2) -0.0050(18) -0.0023(17) 0.0089(19)
C7 0.071(3) 0.0341(19) 0.040(2) 0.0077(16) 0.0049(18) 0.0032(18)
C8 0.047(2) 0.046(2) 0.079(3) -0.016(2) 0.010(2) 0.0039(19)
C9 0.083(3) 0.040(2) 0.051(2) 0.0046(19) 0.006(2) -0.007(2)
C10 0.071(3) 0.042(2) 0.062(3) -0.0094(19) 0.010(2) 0.004(2)
O1 0.091(2) 0.0362(14) 0.0647(18) 0.0028(13) -0.0180(16) -0.0134(13)
O2 0.099(2) 0.0411(15) 0.0616(18) 0.0110(13) 0.0107(15) -0.0174(14)

loop_
_atom_type_symbol
_atom_type_description
_atom_type_scat_dispersion_real
_atom_type_scat_dispersion_imag
_atom_type_scat_source
C C 0.0033 0.0016 'International Tables Vol C Tables 4.2.6.8 and 6.1.1.4'
H H 0.0000 0.0000 'International Tables Vol C Tables 4.2.6.8 and 6.1.1.4'
N N 0.0061 0.0033 'International Tables Vol C Tables 4.2.6.8 and 6.1.1.4'
O O 0.0106 0.0060 'International Tables Vol C Tables 4.2.6.8 and 6.1.1.4'

loop_
_geom_angle_atom_site_label_1
_geom_angle_atom_site_label_2
_geom_angle_atom_site_label_3
_geom_angle
C9 N1 N2 109.5(3)
C9 N1 C8 129.3(3)
N2 N1 C8 121.1(3)
C10 N2 N1 102.9(3)
C9 N3 C10 102.8(3)
O2 C1 O1 124.0(4)
O2 C1 C2 122.8(3)
O1 C1 C2 113.2(3)
C7 C2 C3 119.1(3)
C7 C2 C1 119.3(3)
C3 C2 C1 121.6(3)
C4 C3 C2 120.5(3)
C3 C4 C5 120.8(3)
C4 C5 C6 118.6(3)
C4 C5 C8 120.6(3)
C6 C5 C8 120.7(3)
C5 C6 C7 121.2(3)
C6 C7 C2 119.8(3)
N1 C8 C5 112.6(3)
N3 C9 N1 110.6(3)
N2 C10 N3 114.2(4)

loop_
_geom_bond_atom_site_label_1
_geom_bond_atom_site_label_2
_geom_bond_distance
N1 C9 1.314(5)
N1 N2 1.349(4)
N1 C8 1.459(5)
N2 C10 1.302(5)
N3 C9 1.311(5)
N3 C10 1.347(5)
C1 O2 1.197(4)
C1 O1 1.298(5)
C1 C2 1.491(5)
C2 C7 1.379(5)
C2 C3 1.382(4)
C3 C4 1.371(5)
C4 C5 1.373(5)
C5 C6 1.376(5)
C5 C8 1.496(5)
C6 C7 1.378(5)

loop_
_geom_hbond_atom_site_label_D
_geom_hbond_atom_site_label_H
_geom_hbond_atom_site_label_A
_geom_hbond_distance_DH
_geom_hbond_distance_HA
_geom_hbond_distance_DA
_geom_hbond_angle_DHA
_geom_hbond_site_symmetry_A
O1 H1 N3 0.82 1.87 2.683(4) 174.6 2_657

loop_
_geom_torsion_atom_site_label_1
_geom_torsion_atom_site_label_2
_geom_torsion_atom_site_label_3
_geom_torsion_atom_site_label_4
_geom_torsion
C9 N1 N2 C10 1.0(4)
C8 N1 N2 C10 177.0(3)
O2 C1 C2 C7 3.9(5)
O1 C1 C2 C7 -176.7(3)
O2 C1 C2 C3 -175.0(4)
O1 C1 C2 C3 4.5(5)
C7 C2 C3 C4 -0.5(5)
C1 C2 C3 C4 178.4(3)
C2 C3 C4 C5 0.5(5)
C3 C4 C5 C6 -0.3(5)
C3 C4 C5 C8 -179.6(3)
C4 C5 C6 C7 0.0(5)
C8 C5 C6 C7 179.3(3)
C5 C6 C7 C2 0.1(5)
C3 C2 C7 C6 0.2(5)
C1 C2 C7 C6 -178.7(3)
C9 N1 C8 C5 94.7(5)
N2 N1 C8 C5 -80.4(5)
C4 C5 C8 N1 -75.3(5)
C6 C5 C8 N1 105.4(4)
C10 N3 C9 N1 -0.1(5)
N2 N1 C9 N3 -0.6(5)
C8 N1 C9 N3 -176.2(4)
N1 N2 C10 N3 -1.2(4)
C9 N3 C10 N2 0.8(5)
